data_2009149
loop_
_publ_author_name
V.Kabaleeswaran
S.S.Rajan
G.N.Krishnakumari
T.R.Govindachari

_publ_section_title
;
 Conformational flexibility of carpaine and its hydrobromide derivative
;
_journal_issue 11
_journal_name_full 'Acta Crystallographica Section C'
_journal_page_first 1935
_journal_page_last 1937
_journal_paper_doi 10.1107/S0108270199008938
_journal_volume 55
_journal_year 1999
_chemical_formula_moiety 'C28 H52  N2 O4 2+, 2Br -, H2 O'
_chemical_formula_sum 'C28 H54 Br2 N2 O5'
_chemical_formula_weight 658.55
_chemical_name_common 'Carpaine hydrobromide'
_chemical_name_systematic
;
 Carpaine hydrobromide
;
_space_group_IT_number 4
_symmetry_cell_setting monoclinic
_symmetry_space_group_name_Hall 'P 2yb'
_symmetry_space_group_name_H-M 'P 1 21 1'
_audit_creation_method SHELXL-97
_cell_angle_alpha 90.000(10)
_cell_angle_beta 99.670(10)
_cell_angle_gamma 90.000(10)
_cell_formula_units_Z 2
_cell_length_a 11.9600(10)
_cell_length_b 7.4030(10)
_cell_length_c 18.9780(10)
_cell_measurement_reflns_used 25
_cell_measurement_temperature 293(2)
_cell_measurement_theta_max 30
_cell_measurement_theta_min 13
_cell_volume 1656.4(3)
_computing_cell_refinement 'CAD4 Software'
_computing_data_collection 'CAD4 Software (Enraf Nonius, 1989)'
_computing_data_reduction 'SDP (Frenz, 1978)'
_computing_molecular_graphics 'ORTEPII (Johnson, 1976)'
_computing_publication_material
;
                    SHELXL97 and PARST (Nardelli, 1983)
;
_computing_structure_refinement 'SHELXL97 (Sheldrick, 1997)'
_computing_structure_solution 'SHELXS86 (Sheldrick, 1986)'
_diffrn_ambient_temperature 293(2)
_diffrn_measurement_device_type 'ENRAF NONIUS CAD4'
_diffrn_measurement_method \w-/2\q
_diffrn_radiation_monochromator graphite
_diffrn_radiation_source 'fine-focus sealed tube'
_diffrn_radiation_type CuK\a
_diffrn_radiation_wavelength 1.54180
_diffrn_reflns_av_R_equivalents 0.0098
_diffrn_reflns_av_sigmaI/netI 0.0320
_diffrn_reflns_limit_h_max 15
_diffrn_reflns_limit_h_min 0
_diffrn_reflns_limit_k_max 9
_diffrn_reflns_limit_k_min 0
_diffrn_reflns_limit_l_max 23
_diffrn_reflns_limit_l_min -23
_diffrn_reflns_number 3872
_diffrn_reflns_theta_max 76.53
_diffrn_reflns_theta_min 2.36
_diffrn_standards_decay_% 0.03
_diffrn_standards_interval_count 100
_diffrn_standards_interval_time 3600
_diffrn_standards_number 3
_exptl_absorpt_coefficient_mu 3.383
_exptl_absorpt_correction_T_max 0.729
_exptl_absorpt_correction_T_min 0.346
_exptl_absorpt_correction_type psi-scan
_exptl_absorpt_process_details '(North et al., 1968)'
_exptl_crystal_colour colourless
_exptl_crystal_density_diffrn 1.320
_exptl_crystal_density_meas ?
_exptl_crystal_density_method 'not measured'
_exptl_crystal_description Plate
_exptl_crystal_F_000 692
_exptl_crystal_size_max 0.40
_exptl_crystal_size_mid 0.30
_exptl_crystal_size_min 0.10
_refine_diff_density_max 0.352
_refine_diff_density_min -0.417
_refine_ls_abs_structure_details 'Flack  (1983)'
_refine_ls_abs_structure_Flack -0.02(3)
_refine_ls_extinction_coef 0.00180(15)
_refine_ls_extinction_method 'SHELXL97 (Sheldrick, 1997)'
_refine_ls_goodness_of_fit_ref 1.101
_refine_ls_hydrogen_treatment mixed
_refine_ls_matrix_type full
_refine_ls_number_parameters 335
_refine_ls_number_reflns 3274
_refine_ls_number_restraints 1
_refine_ls_restrained_S_all 1.101
_refine_ls_R_factor_all 0.0536
_refine_ls_R_factor_gt 0.0359
_refine_ls_shift/su_max 0.007
_refine_ls_shift/su_mean 0.000
_refine_ls_structure_factor_coef Fsqd
_refine_ls_weighting_details 'w = 1/[\s^2^(Fo^2^)+(0.0329P)^2^+1.2448P] where P=(Fo^2^+2Fc^2^)/3'
_refine_ls_weighting_scheme calc
_refine_ls_wR_factor_ref 0.0908
_reflns_number_gt 2672
_reflns_number_total 3274
_reflns_threshold_expression I>2\s(I)
_cod_data_source_file na1417.cif
_cod_data_source_block II
_cod_depositor_comments
;
The following automatic conversions were performed:

'_exptl_crystal_density_meas' value 'none' was changed to '?' - the
value is perceived as not measured.

Automatic conversion script
Id: cif_fix_values 3008 2015-01-20 13:52:24Z robertas 

The following automatic conversions were performed:

'_refine_ls_weighting_scheme' value 'calc w =
1/[\s^2^(Fo^2^)+(0.0329P)^2^+1.2448P] where P=(Fo^2^+2Fc^2^)/3' was
changed to 'calc'. New tag '_refine_ls_weighting_details' was
created. The value of the new tag was set to 'w =
1/[\s^2^(Fo^2^)+(0.0329P)^2^+1.2448P] where P=(Fo^2^+2Fc^2^)/3'.

Automatic conversion script
Id: cif_fix_values 3143 2015-03-26 13:38:13Z robertas 
;
_cod_original_sg_symbol_H-M 'P 21'
_cod_original_formula_sum 'C28 H54 Br2 N2 O5 '
_cod_database_code 2009149

loop_
_symmetry_equiv_pos_as_xyz
'x, y, z'
'-x, y+1/2, -z'

loop_
_atom_site_label
_atom_site_fract_x
_atom_site_fract_y
_atom_site_fract_z
_atom_site_U_iso_or_equiv
_atom_site_adp_type
_atom_site_calc_flag
_atom_site_refinement_flags
_atom_site_occupancy
_atom_site_disorder_assembly
_atom_site_disorder_group
_atom_site_type_symbol
Br1 .43062(6) .04815(9) .14249(3) .05181(19) Uani d . 1 . . Br1
Br2 .56462(6) -.55121(9) .42776(3) .0553(2) Uani d . 1 . . Br1
O1 .0040(5) -.2466(11) .0607(4) .115(3) Uani d . 1 . . O
O2 .1897(4) -.2287(7) .0751(3) .0648(14) Uani d . 1 . . O
O1' .9910(5) -.2268(12) .4284(4) .118(3) Uani d . 1 . . O
O2' .8048(4) -.2473(7) .4182(3) .0637(14) Uani d . 1 . . O
N1 .5933(4) -.1062(8) .4400(3) .0454(13) Uani d . 1 . . N
H1N .6020 -.2268 .4386 .054 Uiso calc R 1 . . H
H2N .5430 -.0823 .4691 .054 Uiso calc R 1 . . H
C2 .7073(5) -.0187(11) .4705(3) .0548(18) Uani d . 1 . . C
H2 .6957 .1120 .4727 .066 Uiso calc R 1 . . H
C3 .7884(7) -.0535(13) .4203(4) .0616(18) Uani d . 1 . . C
H3 .8609 .0055 .4383 .074 Uiso calc R 1 . . H
C4 .7453(6) .0093(11) .3458(4) .065(2) Uani d . 1 . . C
H4A .7995 -.0226 .3151 .078 Uiso calc R 1 . . H
H4B .7377 .1397 .3454 .078 Uiso calc R 1 . . H
C5 .6318(6) -.0757(12) .3171(3) .062(2) Uani d . 1 . . C
H5A .6040 -.0287 .2697 .075 Uiso calc R 1 . . H
H5B .6411 -.2053 .3132 .075 Uiso calc R 1 . . H
C6 .5468(5) -.0372(11) .3651(3) .0481(15) Uani d . 1 . . C
H6 .5386 .0942 .3679 .058 Uiso calc R 1 . . H
C7 .4289(5) -.1172(10) .3381(3) .0532(17) Uani d . 1 . . C
H7A .4100 -.0959 .2871 .064 Uiso calc R 1 . . H
H7B .4324 -.2469 .3454 .064 Uiso calc R 1 . . H
C8 .3374(5) -.0444(18) .3725(3) .084(3) Uani d . 1 . . C
H8A .3455 .0859 .3751 .100 Uiso calc R 1 . . H
H8B .3477 -.0894 .4212 .100 Uiso calc R 1 . . H
C9 .2163(5) -.0884(15) .3364(3) .074(3) Uani d . 1 . . C
H9A .2106 -.2171 .3270 .089 Uiso calc R 1 . . H
H9B .1647 -.0594 .3692 .089 Uiso calc R 1 . . H
C10 .1791(5) .0118(13) .2674(4) .069(2) Uani d . 1 . . C
H10A .2328 -.0127 .2355 .083 Uiso calc R 1 . . H
H10B .1814 .1404 .2772 .083 Uiso calc R 1 . . H
C11 .0615(5) -.0374(16) .2297(4) .072(2) Uani d . 1 . . C
H11A .0592 -.1663 .2203 .087 Uiso calc R 1 . . H
H11B .0080 -.0124 .2616 .087 Uiso calc R 1 . . H
C12 .0233(6) .0609(14) .1602(4) .080(3) Uani d . 1 . . C
H12A .0240 .1895 .1702 .096 Uiso calc R 1 . . H
H12B -.0546 .0270 .1425 .096 Uiso calc R 1 . . H
C13 .0916(7) .0292(12) .1014(4) .069(2) Uani d . 1 . . C
H13A .0625 .1058 .0610 .082 Uiso calc R 1 . . H
H13B .1698 .0632 .1183 .082 Uiso calc R 1 . . H
C14 .0877(7) -.1629(12) .0773(4) .0594(19) Uani d . 1 . . C
C15 .7459(6) -.0866(14) .5463(4) .079(3) Uani d . 1 . . C
H15A .6892 -.0588 .5749 .119 Uiso calc R 1 . . H
H15B .8160 -.0290 .5663 .119 Uiso calc R 1 . . H
H15C .7569 -.2150 .5455 .119 Uiso calc R 1 . . H
N1' .3949(4) -.4145(8) .1298(2) .0433(13) Uani d . 1 . . N
H3N .4394 -.4620 .1683 .052 Uiso calc R 1 . . H
H4N .3899 -.2948 .1372 .052 Uiso calc R 1 . . H
C2' .2804(5) -.4947(10) .1235(4) .0581(19) Uani d . 1 . . C
H2' .2878 -.6246 .1155 .070 Uiso calc R 1 . . H
C3' .2017(6) -.4192(11) .0599(4) .067(2) Uani d . 1 . . C
H3' .1279 -.4799 .0540 .080 Uiso calc R 1 . . H
C4' .2528(6) -.4350(16) -.0079(4) .077(2) Uani d . 1 . . C
H4'C .2054 -.3701 -.0462 .092 Uiso calc R 1 . . H
H4'D .2539 -.5610 -.0217 .092 Uiso calc R 1 . . H
C5' .3721(5) -.3600(11) .0015(3) .0558(17) Uani d . 1 . . C
H5'C .3695 -.2304 .0085 .067 Uiso calc R 1 . . H
H5'D .4033 -.3819 -.0417 .067 Uiso calc R 1 . . H
C6' .4500(5) -.4447(11) .0650(3) .0456(14) Uani d . 1 . . C
H6' .4524 -.5752 .0567 .055 Uiso calc R 1 . . H
C7' .5679(5) -.3752(10) .0739(3) .0553(17) Uani d . 1 . . C
H7'C .5666 -.2463 .0829 .066 Uiso calc R 1 . . H
H7'D .5961 -.3925 .0293 .066 Uiso calc R 1 . . H
C8' .6517(5) -.4644(13) .1346(3) .0573(17) Uani d . 1 . . C
H8'C .6297 -.4329 .1800 .069 Uiso calc R 1 . . H
H8'D .6457 -.5946 .1294 .069 Uiso calc R 1 . . H
C9' .7720(6) -.4108(14) .1363(4) .075(3) Uani d . 1 . . C
H9'C .7793 -.2819 .1449 .090 Uiso calc R 1 . . H
H9'D .7927 -.4350 .0899 .090 Uiso calc R 1 . . H
C10' .8544(6) -.5111(14) .1940(4) .080(3) Uani d . 1 . . C
H10C .8443 -.6401 .1866 .096 Uiso calc R 1 . . H
H10D .9315 -.4814 .1886 .096 Uiso calc R 1 . . H
C11' .8386(5) -.4660(14) .2691(4) .067(2) Uani d . 1 . . C
H11C .7648 -.5094 .2763 .081 Uiso calc R 1 . . H
H11D .8392 -.3357 .2746 .081 Uiso calc R 1 . . H
C12' .9295(5) -.5473(15) .3267(4) .072(2) Uani d . 1 . . C
H12C .9329 -.6767 .3193 .086 Uiso calc R 1 . . H
H12D 1.0028 -.4969 .3220 .086 Uiso calc R 1 . . H
C13' .9067(7) -.5114(11) .4019(4) .069(3) Uani d . 1 . . C
H13C .8333 -.5609 .4067 .083 Uiso calc R 1 . . H
H13D .9638 -.5722 .4361 .083 Uiso calc R 1 . . H
C14' .9084(6) -.3155(13) .4182(4) .060(2) Uani d . 1 . . C
C15' .2356(6) -.4719(15) .1941(4) .083(3) Uani d . 1 . . C
H15F .2890 -.5222 .2325 .124 Uiso calc R 1 . . H
H15D .1642 -.5334 .1911 .124 Uiso calc R 1 . . H
H15E .2253 -.3458 .2030 .124 Uiso calc R 1 . . H
O3W .4987(6) -.6062(7) .2522(2) .092(2) Uani d . 1 . . O
H13O .5315 -.6249 .2953 .080 Uiso d . 1 . . H
H23O .4779 -.7106 .2348 .080 Uiso d . 1 . . H

loop_
_atom_site_aniso_label
_atom_site_aniso_U_11
_atom_site_aniso_U_22
_atom_site_aniso_U_33
_atom_site_aniso_U_12
_atom_site_aniso_U_13
_atom_site_aniso_U_23
Br1 .0653(4) .0446(3) .0450(3) .0004(4) .0079(3) -.0005(3)
Br2 .0783(5) .0425(3) .0434(3) -.0002(4) .0051(3) -.0008(3)
O1 .040(3) .127(6) .173(6) -.006(4) .005(4) -.078(6)
O2 .038(3) .048(3) .103(4) .001(2) -.004(3) -.003(3)
O1' .057(4) .125(6) .170(7) -.020(4) .019(4) -.055(6)
O2' .037(3) .058(3) .092(3) -.002(2) -.002(2) .012(3)
N1 .038(3) .044(3) .053(3) .004(2) .003(2) .000(2)
C2 .050(4) .051(4) .059(3) -.004(3) -.004(3) -.005(3)
C3 .062(5) .050(4) .069(4) -.003(5) -.002(3) .007(5)
C4 .056(4) .061(5) .079(4) -.005(4) .011(3) .011(4)
C5 .068(4) .068(5) .048(3) .009(5) .001(3) .012(4)
C6 .045(3) .039(3) .054(3) .006(4) -.007(3) .003(4)
C7 .053(4) .058(4) .044(3) .004(4) -.006(3) .000(3)
C8 .055(4) .141(8) .054(3) -.007(7) .005(3) -.024(6)
C9 .050(4) .118(8) .054(4) -.004(5) .010(3) .001(5)
C10 .051(4) .082(7) .070(4) -.002(4) -.001(3) -.011(4)
C11 .046(4) .097(6) .072(4) .007(6) .006(3) -.012(6)
C12 .054(4) .083(6) .091(5) .029(6) -.018(4) -.029(6)
C13 .072(5) .060(5) .067(4) .028(5) -.010(4) .003(4)
C14 .046(4) .071(5) .055(4) .007(4) -.008(3) -.011(4)
C15 .060(4) .100(8) .068(4) -.005(5) -.017(4) .007(5)
N1' .049(3) .037(3) .042(2) .003(3) .005(2) -.002(2)
C2' .050(4) .045(4) .081(4) .002(3) .017(3) .003(3)
C3' .043(4) .049(4) .101(6) -.002(4) -.006(4) -.010(4)
C4' .078(5) .079(6) .063(4) -.002(6) -.015(4) -.012(5)
C5' .058(4) .064(4) .042(3) .007(4) -.003(3) -.005(3)
C6' .052(3) .043(3) .040(3) .009(4) .004(2) -.011(3)
C7' .060(4) .058(4) .048(3) .004(4) .007(3) -.003(3)
C8' .044(3) .067(4) .060(3) .006(4) .006(3) .000(4)
C9' .058(4) .099(8) .067(4) .002(5) .007(3) -.003(5)
C10' .045(4) .108(9) .086(5) .017(5) .007(4) -.022(5)
C11' .048(4) .072(5) .079(4) .016(5) .001(3) -.012(5)
C12' .045(4) .073(5) .091(5) .015(5) -.004(3) -.012(6)
C13' .053(5) .069(6) .079(5) .016(4) -.007(4) .009(4)
C14' .030(4) .084(6) .062(4) .000(4) .000(3) -.002(4)
C15' .076(5) .083(6) .100(5) .011(6) .044(4) .024(6)
O3W .162(6) .056(3) .047(3) .002(4) -.014(3) .005(2)

loop_
_atom_type_symbol
_atom_type_description
_atom_type_scat_dispersion_real
_atom_type_scat_dispersion_imag
_atom_type_scat_source
C C 0.0181 0.0091 'International Tables Vol C Tables 4.2.6.8 and 6.1.1.4'
H H 0.0000 0.0000 'International Tables Vol C Tables 4.2.6.8 and 6.1.1.4'
O O 0.0492 0.0322 'International Tables Vol C Tables 4.2.6.8 and 6.1.1.4'
N N 0.0311 0.0180 'International Tables Vol C Tables 4.2.6.8 and 6.1.1.4'
Br Br1 -0.7670 1.2380 'International Tables Vol C Tables 4.2.6.8 and 6.1.1.4'

loop_
_geom_angle_atom_site_label_1
_geom_angle_atom_site_label_2
_geom_angle_atom_site_label_3
_geom_angle
_geom_angle_publ_flag
C14 O2 C3' 119.2(7) yes
C14' O2' C3 120.3(7) yes
C6 N1 C2 111.9(5) yes
C6 N1 H1N 109.2 ?
C2 N1 H1N 109.2 ?
C6 N1 H2N 109.2 ?
C2 N1 H2N 109.2 ?
H1N N1 H2N 107.9 ?
C3 C2 C15 114.9(6) ?
C3 C2 N1 108.6(5) ?
C15 C2 N1 109.1(6) ?
C3 C2 H2 108.0 ?
C15 C2 H2 108.0 ?
N1 C2 H2 108.0 ?
O2' C3 C2 107.1(7) ?
O2' C3 C4 107.9(7) ?
C2 C3 C4 113.2(6) ?
O2' C3 H3 109.5 ?
C2 C3 H3 109.5 ?
C4 C3 H3 109.5 ?
C3 C4 C5 110.9(6) ?
C3 C4 H4A 109.5 ?
C5 C4 H4A 109.5 ?
C3 C4 H4B 109.5 ?
C5 C4 H4B 109.5 ?
H4A C4 H4B 108.1 ?
C6 C5 C4 111.2(6) ?
C6 C5 H5A 109.4 ?
C4 C5 H5A 109.4 ?
C6 C5 H5B 109.4 ?
C4 C5 H5B 109.4 ?
H5A C5 H5B 108.0 ?
C5 C6 N1 108.9(5) ?
C5 C6 C7 113.7(6) ?
N1 C6 C7 110.6(5) ?
C5 C6 H6 107.8 ?
N1 C6 H6 107.8 ?
C7 C6 H6 107.8 ?
C8 C7 C6 114.9(6) ?
C8 C7 H7A 108.5 ?
C6 C7 H7A 108.5 ?
C8 C7 H7B 108.5 ?
C6 C7 H7B 108.5 ?
H7A C7 H7B 107.5 ?
C7 C8 C9 116.3(7) ?
C7 C8 H8A 108.2 ?
C9 C8 H8A 108.2 ?
C7 C8 H8B 108.2 ?
C9 C8 H8B 108.2 ?
H8A C8 H8B 107.4 ?
C10 C9 C8 113.8(7) ?
C10 C9 H9A 108.8 ?
C8 C9 H9A 108.8 ?
C10 C9 H9B 108.8 ?
C8 C9 H9B 108.8 ?
H9A C9 H9B 107.7 ?
C9 C10 C11 114.1(7) ?
C9 C10 H10A 108.7 ?
C11 C10 H10A 108.7 ?
C9 C10 H10B 108.7 ?
C11 C10 H10B 108.7 ?
H10A C10 H10B 107.6 ?
C12 C11 C10 114.7(8) ?
C12 C11 H11A 108.6 ?
C10 C11 H11A 108.6 ?
C12 C11 H11B 108.6 ?
C10 C11 H11B 108.6 ?
H11A C11 H11B 107.6 ?
C11 C12 C13 116.7(7) ?
C11 C12 H12A 108.1 ?
C13 C12 H12A 108.1 ?
C11 C12 H12B 108.1 ?
C13 C12 H12B 108.1 ?
H12A C12 H12B 107.3 ?
C14 C13 C12 112.5(8) ?
C14 C13 H13A 109.1 ?
C12 C13 H13A 109.1 ?
C14 C13 H13B 109.1 ?
C12 C13 H13B 109.1 ?
H13A C13 H13B 107.8 ?
O1 C14 O2 123.2(8) ?
O1 C14 C13 124.4(9) ?
O2 C14 C13 112.3(7) ?
C2 C15 H15A 109.5 ?
C2 C15 H15B 109.5 ?
H15A C15 H15B 109.5 ?
C2 C15 H15C 109.5 ?
H15A C15 H15C 109.5 ?
H15B C15 H15C 109.5 ?
C2' N1' C6' 113.6(5) yes
C2' N1' H3N 108.8 ?
C6' N1' H3N 108.8 ?
C2' N1' H4N 108.8 ?
C6' N1' H4N 108.8 ?
H3N N1' H4N 107.7 ?
N1' C2' C3' 111.1(6) ?
N1' C2' C15' 109.9(6) ?
C3' C2' C15' 113.3(6) ?
N1' C2' H2' 107.4 ?
C3' C2' H2' 107.4 ?
C15' C2' H2' 107.4 ?
O2 C3' C2' 105.7(6) ?
O2 C3' C4' 108.1(8) ?
C2' C3' C4' 111.4(6) ?
O2 C3' H3' 110.5 ?
C2' C3' H3' 110.5 ?
C4' C3' H3' 110.5 ?
C3' C4' C5' 112.1(6) ?
C3' C4' H4'C 109.2 ?
C5' C4' H4'C 109.2 ?
C3' C4' H4'D 109.2 ?
C5' C4' H4'D 109.2 ?
H4'C C4' H4'D 107.9 ?
C4' C5' C6' 112.4(6) ?
C4' C5' H5'C 109.1 ?
C6' C5' H5'C 109.1 ?
C4' C5' H5'D 109.1 ?
C6' C5' H5'D 109.1 ?
H5'C C5' H5'D 107.9 ?
C7' C6' N1' 113.2(5) ?
C7' C6' C5' 112.9(6) ?
N1' C6' C5' 106.8(5) ?
C7' C6' H6' 107.9 ?
N1' C6' H6' 107.9 ?
C5' C6' H6' 107.9 ?
C6' C7' C8' 115.0(6) ?
C6' C7' H7'C 108.5 ?
C8' C7' H7'C 108.5 ?
C6' C7' H7'D 108.5 ?
C8' C7' H7'D 108.5 ?
H7'C C7' H7'D 107.5 ?
C9' C8' C7' 114.0(6) ?
C9' C8' H8'C 108.8 ?
C7' C8' H8'C 108.8 ?
C9' C8' H8'D 108.8 ?
C7' C8' H8'D 108.8 ?
H8'C C8' H8'D 107.7 ?
C8' C9' C10' 112.9(7) ?
C8' C9' H9'C 109.0 ?
C10' C9' H9'C 109.0 ?
C8' C9' H9'D 109.0 ?
C10' C9' H9'D 109.0 ?
H9'C C9' H9'D 107.8 ?
C11' C10' C9' 113.6(6) ?
C11' C10' H10C 108.9 ?
C9' C10' H10C 108.9 ?
C11' C10' H10D 108.9 ?
C9' C10' H10D 108.9 ?
H10C C10' H10D 107.7 ?
C10' C11' C12' 113.7(6) ?
C10' C11' H11C 108.8 ?
C12' C11' H11C 108.8 ?
C10' C11' H11D 108.8 ?
C12' C11' H11D 108.8 ?
H11C C11' H11D 107.7 ?
C13' C12' C11' 112.6(6) ?
C13' C12' H12C 109.1 ?
C11' C12' H12C 109.1 ?
C13' C12' H12D 109.1 ?
C11' C12' H12D 109.1 ?
H12C C12' H12D 107.8 ?
C14' C13' C12' 111.6(8) ?
C14' C13' H13C 109.3 ?
C12' C13' H13C 109.3 ?
C14' C13' H13D 109.3 ?
C12' C13' H13D 109.3 ?
H13C C13' H13D 108.0 ?
O1' C14' O2' 122.8(9) ?
O1' C14' C13' 124.2(9) ?
O2' C14' C13' 112.9(8) ?
C2' C15' H15F 109.5 ?
C2' C15' H15D 109.5 ?
H15F C15' H15D 109.5 ?
C2' C15' H15E 109.5 ?
H15F C15' H15E 109.5 ?
H15D C15' H15E 109.5 ?
H13O O3W H23O 106.1 ?

loop_
_geom_bond_atom_site_label_1
_geom_bond_atom_site_label_2
_geom_bond_site_symmetry_2
_geom_bond_distance
_geom_bond_publ_flag
O1 C14 . 1.174(9) yes
O2 C14 . 1.321(9) yes
O2 C3' . 1.452(9) yes
O1' C14' . 1.174(9) yes
O2' C14' . 1.338(9) yes
O2' C3 . 1.450(11) yes
N1 C6 . 1.525(7) yes
N1 C2 . 1.533(8) yes
N1 H1N . .9000 ?
N1 H2N . .9000 ?
C2 C3 . 1.491(9) ?
C2 C15 . 1.520(9) ?
C2 H2 . .9800 ?
C3 C4 . 1.496(9) ?
C3 H3 . .9800 ?
C4 C5 . 1.512(9) ?
C4 H4A . .9700 ?
C4 H4B . .9700 ?
C5 C6 . 1.502(8) ?
C5 H5A . .9700 ?
C5 H5B . .9700 ?
C6 C7 . 1.536(8) ?
C6 H6 . .9800 ?
C7 C8 . 1.468(9) ?
C7 H7A . .9700 ?
C7 H7B . .9700 ?
C8 C9 . 1.530(9) ?
C8 H8A . .9700 ?
C8 H8B . .9700 ?
C9 C10 . 1.506(10) ?
C9 H9A . .9700 ?
C9 H9B . .9700 ?
C10 C11 . 1.511(9) ?
C10 H10A . .9700 ?
C10 H10B . .9700 ?
C11 C12 . 1.509(11) ?
C11 H11A . .9700 ?
C11 H11B . .9700 ?
C12 C13 . 1.508(10) ?
C12 H12A . .9700 ?
C12 H12B . .9700 ?
C13 C14 . 1.492(11) ?
C13 H13A . .9700 ?
C13 H13B . .9700 ?
C15 H15A . .9600 ?
C15 H15B . .9600 ?
C15 H15C . .9600 ?
N1' C2' . 1.479(8) yes
N1' C6' . 1.507(6) yes
N1' H3N . .9000 ?
N1' H4N . .9000 ?
C2' C3' . 1.508(10) ?
C2' C15' . 1.533(9) ?
C2' H2' . .9800 ?
C3' C4' . 1.519(10) ?
C3' H3' . .9800 ?
C4' C5' . 1.514(9) ?
C4' H4'C . .9700 ?
C4' H4'D . .9700 ?
C5' C6' . 1.528(8) ?
C5' H5'C . .9700 ?
C5' H5'D . .9700 ?
C6' C7' . 1.484(8) ?
C6' H6' . .9800 ?
C7' C8' . 1.542(9) ?
C7' H7'C . .9700 ?
C7' H7'D . .9700 ?
C8' C9' . 1.487(9) ?
C8' H8'C . .9700 ?
C8' H8'D . .9700 ?
C9' C10' . 1.536(10) ?
C9' H9'C . .9700 ?
C9' H9'D . .9700 ?
C10' C11' . 1.506(9) ?
C10' H10C . .9700 ?
C10' H10D . .9700 ?
C11' C12' . 1.531(10) ?
C11' H11C . .9700 ?
C11' H11D . .9700 ?
C12' C13' . 1.520(10) ?
C12' H12C . .9700 ?
C12' H12D . .9700 ?
C13' C14' . 1.483(12) ?
C13' H13C . .9700 ?
C13' H13D . .9700 ?
C15' H15F . .9600 ?
C15' H15D . .9600 ?
C15' H15E . .9600 ?
O3W H13O . .8563 ?
O3W H23O . .8609 ?

loop_
_geom_hbond_atom_site_label_D
_geom_hbond_atom_site_label_H
_geom_hbond_atom_site_label_A
_geom_hbond_site_symmetry_A
_geom_hbond_distance_DH
_geom_hbond_distance_HA
_geom_hbond_distance_DA
_geom_hbond_angle_DHA
_geom_hbond_publ_flag
N1 H1N Br2 1_555 0.90 2.45 3.316(6) 163 yes
N1' H3N O3W 1_555 0.90 1.95 2.826(7) 164 yes
N1' H4N Br1 1_555 0.90 2.58 3.454(6) 163 yes
O3w H13O Br2 1_555 0.85 2.54 3.317(4) 152 yes
N1 H2N Br2 2_656 0.90 2.53 3.408(5) 167 yes
O3w H23O Br1 1_545 0.85 2.50 3.314(5) 159 yes

loop_
_geom_torsion_atom_site_label_1
_geom_torsion_atom_site_label_2
_geom_torsion_atom_site_label_3
_geom_torsion_atom_site_label_4
_geom_torsion
_geom_torsion_publ_flag
C6 N1 C2 C3 -56.7(8) ?
C6 N1 C2 C15 177.4(6) ?
C14' O2' C3 C2 -138.5(6) ?
C14' O2' C3 C4 99.3(7) yes
C15 C2 C3 O2' 59.0(9) yes
N1 C2 C3 O2' -63.4(7) ?
C15 C2 C3 C4 177.9(7) ?
N1 C2 C3 C4 55.4(9) ?
O2' C3 C4 C5 62.3(8) ?
C2 C3 C4 C5 -56.1(10) ?
C3 C4 C5 C6 56.3(9) ?
C4 C5 C6 N1 -57.2(9) ?
C4 C5 C6 C7 178.9(6) ?
C2 N1 C6 C5 58.3(8) ?
C2 N1 C6 C7 -176.1(6) ?
C5 C6 C7 C8 -164.8(8) ?
N1 C6 C7 C8 72.3(9) ?
C6 C7 C8 C9 166.9(8) yes
C7 C8 C9 C10 -72.1(13) yes
C8 C9 C10 C11 177.4(8) yes
C9 C10 C11 C12 -179.6(8) ?
C10 C11 C12 C13 62.3(11) ?
C11 C12 C13 C14 63.0(10) yes
C3' O2 C14 O1 -7.6(12) ?
C3' O2 C14 C13 173.7(7) ?
C12 C13 C14 O1 51.0(11) yes
C12 C13 C14 O2 -130.3(7) yes
C6' N1' C2' C3' -58.8(8) ?
C6' N1' C2' C15' 175.0(6) ?
C14 O2 C3' C2' -121.2(7) ?
C14 O2 C3' C4' 119.5(7) ?
N1' C2' C3' O2 -64.8(8) ?
C15' C2' C3' O2 59.5(9) ?
N1' C2' C3' C4' 52.4(9) ?
C15' C2' C3' C4' 176.7(8) ?
O2 C3' C4' C5' 64.9(9) ?
C2' C3' C4' C5' -50.8(11) ?
C3' C4' C5' C6' 54.2(10) ?
C2' N1' C6' C7' -175.9(6) ?
C2' N1' C6' C5' 59.2(8) ?
C4' C5' C6' C7' 178.8(6) ?
C4' C5' C6' N1' -56.2(8) ?
N1' C6' C7' C8' 61.8(9) ?
C5' C6' C7' C8' -176.6(6) ?
C6' C7' C8' C9' 172.2(7) ?
C7' C8' C9' C10' -176.1(7) ?
C8' C9' C10' C11' -65.4(10) yes
C9' C10' C11' C12' -172.9(8) ?
C10' C11' C12' C13' -175.8(8) yes
C11' C12' C13' C14' -62.7(11) yes
C3 O2' C14' O1' 9.3(11) yes
C3 O2' C14' C13' -168.9(7) ?
C12' C13' C14' O1' -72.3(11) yes
C12' C13' C14' O2' 105.9(8) yes

loop_
_cod_related_entry_id
_cod_related_entry_database
_cod_related_entry_code
1 ChemSpider 21182779
